data_4517124
loop_
_publ_author_name
'Xia, Honglei'
'Zhang, Wenquan'
'Jin, Yunhe'
'Song, Siwei'
'Wang, Kangcai'
'Zhang, Qinghua'

_publ_section_title
;
 Synthesis of Thermally Stable and Insensitive Energetic Materials by
 Incorporating the Tetrazole Functionality into Fused Ring
 3,6-Dinitropyrazolo-[4,3-c]Pyrazole Framework.
;
_journal_name_full 'ACS applied materials &amp; interfaces'
_journal_paper_doi 10.1021/acsami.9b17384
_journal_year 2019
_chemical_formula_moiety 'C6 H2 N14 O4'
_chemical_formula_sum 'C6 H2 N14 O4'
_chemical_formula_weight 334.22
_space_group_crystal_system monoclinic
_space_group_IT_number 14
_space_group_name_Hall '-P 2ybc'
_space_group_name_H-M_alt 'P 1 21/c 1'
_atom_sites_solution_hydrogens difmap
_audit_creation_date 2019-01-08
_audit_creation_method
;
Olex2 1.2
(compiled 2018.05.29 svn.r3508 for OlexSys, GUI svn.r5506)
;
_cell_angle_alpha 90
_cell_angle_beta 101.057(11)
_cell_angle_gamma 90
_cell_formula_units_Z 2
_cell_length_a 5.043(3)
_cell_length_b 9.760(5)
_cell_length_c 12.363(6)
_cell_measurement_reflns_used 197
_cell_measurement_temperature 173(2)
_cell_measurement_theta_max 20.08
_cell_measurement_theta_min 2.68
_cell_volume 597.2(6)
_computing_structure_refinement 'SHELXL-2013 (Sheldrick, 2013)'
_diffrn_ambient_temperature 173(2)
_diffrn_measured_fraction_theta_full 0.974
_diffrn_measured_fraction_theta_max 0.973
_diffrn_measurement_device_type 'Bruker APEX-II CCD'
_diffrn_radiation_type MoK\a
_diffrn_radiation_wavelength 0.71073
_diffrn_reflns_av_R_equivalents 0.0732
_diffrn_reflns_av_unetI/netI 0.0777
_diffrn_reflns_Laue_measured_fraction_full 0.974
_diffrn_reflns_Laue_measured_fraction_max 0.973
_diffrn_reflns_limit_h_max 6
_diffrn_reflns_limit_h_min -6
_diffrn_reflns_limit_k_max 12
_diffrn_reflns_limit_k_min -12
_diffrn_reflns_limit_l_max 15
_diffrn_reflns_limit_l_min -15
_diffrn_reflns_number 3778
_diffrn_reflns_point_group_measured_fraction_full 0.974
_diffrn_reflns_point_group_measured_fraction_max 0.973
_diffrn_reflns_theta_full 25.242
_diffrn_reflns_theta_max 26.423
_diffrn_reflns_theta_min 2.678
_exptl_absorpt_coefficient_mu 0.159
_exptl_absorpt_correction_T_max 0.7454
_exptl_absorpt_correction_T_min 0.6407
_exptl_absorpt_correction_type multi-scan
_exptl_absorpt_process_details
'SADABS-2014/5 (Bruker,2014/5) was used for absorption correction. wR2(int) was 0.0642 before and 0.0519 after correction. The Ratio of minimum to maximum transmission is 0.8595. The \l/2 correction factor is 0.00150.'
_exptl_crystal_colour 'clear light colourless'
_exptl_crystal_colour_lustre clear
_exptl_crystal_colour_modifier light
_exptl_crystal_colour_primary colourless
_exptl_crystal_density_diffrn 1.859
_exptl_crystal_description block
_exptl_crystal_F_000 336
_exptl_crystal_size_max 0.22
_exptl_crystal_size_mid 0.2
_exptl_crystal_size_min 0.18
_refine_diff_density_max 0.447
_refine_diff_density_min -0.546
_refine_diff_density_rms 0.140
_refine_ls_extinction_method none
_refine_ls_goodness_of_fit_ref 1.045
_refine_ls_hydrogen_treatment refall
_refine_ls_matrix_type full
_refine_ls_number_parameters 113
_refine_ls_number_reflns 1195
_refine_ls_number_restraints 0
_refine_ls_restrained_S_all 1.045
_refine_ls_R_factor_all 0.1148
_refine_ls_R_factor_gt 0.0596
_refine_ls_shift/su_max 0.000
_refine_ls_shift/su_mean 0.000
_refine_ls_structure_factor_coef Fsqd
_refine_ls_weighting_details
;
 w=1/[\s^2^(Fo^2^)+(0.1266P)^2^]
 where P=(Fo^2^+2Fc^2^)/3
;
_refine_ls_weighting_scheme calc
_refine_ls_wR_factor_gt 0.1587
_refine_ls_wR_factor_ref 0.2192
_reflns_Friedel_coverage 0.000
_reflns_number_gt 721
_reflns_number_total 1195
_reflns_threshold_expression 'I > 2\s(I)'
_cod_data_source_file am9b17384_si_002.cif
_cod_data_source_block mo_20180791-0814-zhongxing_0m
_cod_original_cell_volume 597.2(5)
_cod_original_sg_symbol_H-M 'P 21/c'
_cod_database_code 4517124
_shelx_shelxl_version_number 2018/3
_shelx_space_group_comment
;
The symmetry employed for this shelxl refinement is uniquely defined
by the following loop, which should always be used as a source of
symmetry information in preference to the above space-group names.
They are only intended as comments.
;
_shelx_estimated_absorpt_t_max 0.972
_shelx_estimated_absorpt_t_min 0.966

loop_
_space_group_symop_operation_xyz
'x, y, z'
'-x, y+1/2, -z+1/2'
'-x, -y, -z'
'x, -y-1/2, z-1/2'

loop_
_atom_site_label
_atom_site_type_symbol
_atom_site_fract_x
_atom_site_fract_y
_atom_site_fract_z
_atom_site_U_iso_or_equiv
_atom_site_adp_type
_atom_site_occupancy
_atom_site_site_symmetry_order
_atom_site_calc_flag
O1 O 0.3983(7) 0.1883(3) 0.3624(3) 0.0438(10) Uani 1 1 d
N5 N 0.3463(7) 0.4998(3) 0.6111(3) 0.0229(8) Uani 1 1 d
O2 O 0.1121(7) 0.1413(3) 0.4668(3) 0.0483(11) Uani 1 1 d
N6 N 0.2433(7) 0.3750(3) 0.5773(3) 0.0278(9) Uani 1 1 d
N4 N 0.4544(8) 0.6088(4) 0.7898(3) 0.0302(9) Uani 1 1 d
N1 N 0.0273(8) 0.5626(4) 0.7194(3) 0.0340(10) Uani 1 1 d
N2 N 0.0599(8) 0.6206(4) 0.8163(3) 0.0326(10) Uani 1 1 d
N7 N 0.2801(8) 0.2155(4) 0.4363(3) 0.0347(10) Uani 1 1 d
N3 N 0.3089(8) 0.6505(4) 0.8614(3) 0.0345(10) Uani 1 1 d
C2 C 0.4999(8) 0.5503(4) 0.5396(3) 0.0221(10) Uani 1 1 d
C1 C 0.3406(8) 0.3457(4) 0.4889(3) 0.0220(9) Uani 1 1 d
C3 C 0.2797(9) 0.5587(4) 0.7056(3) 0.0244(10) Uani 1 1 d
H2 H -0.097(10) 0.635(5) 0.849(4) 0.044(14) Uiso 1 1 d

loop_
_atom_site_aniso_label
_atom_site_aniso_U_11
_atom_site_aniso_U_22
_atom_site_aniso_U_33
_atom_site_aniso_U_23
_atom_site_aniso_U_13
_atom_site_aniso_U_12
O1 0.065(3) 0.0352(18) 0.0381(18) -0.0084(15) 0.0284(18) -0.0053(16)
N5 0.0198(19) 0.0287(18) 0.0222(17) -0.0029(14) 0.0092(15) -0.0031(14)
O2 0.061(2) 0.044(2) 0.047(2) -0.0117(16) 0.0264(19) -0.0314(18)
N6 0.038(2) 0.0258(19) 0.0209(17) -0.0019(14) 0.0088(16) -0.0066(16)
N4 0.032(2) 0.036(2) 0.0261(19) -0.0062(16) 0.0146(17) -0.0047(17)
N1 0.031(2) 0.051(2) 0.0228(19) -0.0023(17) 0.0108(16) 0.0044(18)
N2 0.029(2) 0.044(2) 0.027(2) -0.0041(16) 0.0123(18) 0.0005(17)
N7 0.052(3) 0.029(2) 0.0261(19) -0.0034(16) 0.0151(19) -0.0083(18)
N3 0.034(2) 0.043(2) 0.031(2) -0.0069(17) 0.0163(18) -0.0059(18)
C2 0.030(2) 0.023(2) 0.0163(19) 0.0013(15) 0.0104(18) 0.0024(17)
C1 0.024(2) 0.023(2) 0.020(2) -0.0010(16) 0.0061(17) -0.0014(17)
C3 0.031(3) 0.027(2) 0.018(2) 0.0010(16) 0.0113(18) 0.0004(18)

loop_
_atom_type_symbol
_atom_type_description
_atom_type_scat_dispersion_real
_atom_type_scat_dispersion_imag
_atom_type_scat_source
C C 0.0033 0.0016 'International Tables Vol C Tables 4.2.6.8 and 6.1.1.4'
H H 0.0000 0.0000 'International Tables Vol C Tables 4.2.6.8 and 6.1.1.4'
N N 0.0061 0.0033 'International Tables Vol C Tables 4.2.6.8 and 6.1.1.4'
O O 0.0106 0.0060 'International Tables Vol C Tables 4.2.6.8 and 6.1.1.4'

loop_
_geom_angle_atom_site_label_1
_geom_angle_atom_site_label_2
_geom_angle_atom_site_label_3
_geom_angle
_geom_angle_site_symmetry_1
_geom_angle_site_symmetry_3
N6 N5 C2 110.7(3) . .
N6 N5 C3 119.1(3) . .
C2 N5 C3 130.2(3) . .
C1 N6 N5 105.7(3) . .
N3 N4 C3 105.7(3) . .
N2 N1 C3 100.2(4) . .
N3 N2 N1 115.5(4) . .
N3 N2 H2 126(3) . .
N1 N2 H2 118(3) . .
O1 N7 O2 124.8(4) . .
O1 N7 C1 116.3(3) . .
O2 N7 C1 118.9(3) . .
N2 N3 N4 105.0(3) . .
N5 C2 C1 148.8(4) . 3_666
N5 C2 C2 106.1(4) . 3_666
C1 C2 C2 105.2(4) 3_666 3_666
N6 C1 C2 112.4(3) . 3_666
N6 C1 N7 119.3(3) . .
C2 C1 N7 128.3(3) 3_666 .
N1 C3 N4 113.7(3) . .
N1 C3 N5 120.9(4) . .
N4 C3 N5 125.4(4) . .

loop_
_geom_bond_atom_site_label_1
_geom_bond_atom_site_label_2
_geom_bond_distance
_geom_bond_site_symmetry_2
O1 N7 1.212(4) .
N5 N6 1.358(5) .
N5 C2 1.374(4) .
N5 C3 1.399(5) .
O2 N7 1.228(5) .
N6 C1 1.313(5) .
N4 N3 1.317(5) .
N4 C3 1.322(5) .
N1 N2 1.306(5) .
N1 C3 1.317(5) .
N2 N3 1.305(5) .
N2 H2 0.96(5) .
N7 C1 1.433(5) .
C2 C1 1.381(5) 3_666
C2 C2 1.387(7) 3_666
C1 C2 1.381(5) 3_666
